data_7229674
loop_
_publ_author_name
'Zhang, Ya-Xin'
'Li, Meng'
'Liu, Bi-Ying'
'Wu, Zhi-Lei'
'Wei, Hai-Ying'
'Wang, Wen-Min'

_publ_section_title
;
 A series of planar tetranuclear lanthanide complexes: axial ligand
 modulated magnetic dynamics in Dy4 species
;
_journal_issue 87
_journal_name_full 'RSC Advances'
_journal_page_first 55523
_journal_paper_doi 10.1039/C7RA11750G
_journal_volume 7
_journal_year 2017
_chemical_formula_moiety 'C146 H156 N12 O22 Tb4, 2(C2 H3 N), 2(C2 H6 O)'
_chemical_formula_sum 'C154 H174 N14 O24 Tb4'
_chemical_formula_weight 3240.74
_space_group_crystal_system triclinic
_space_group_IT_number 2
_space_group_name_Hall '-P 1'
_space_group_name_H-M_alt 'P -1'
_symmetry_space_group_name_Hall '-P 1'
_symmetry_space_group_name_H-M 'P -1'
_atom_sites_solution_hydrogens geom
_audit_creation_date 2017-08-19
_audit_creation_method
;
Olex2 1.2
(compiled 2017.08.10 svn.r3458 for OlexSys, GUI svn.r5381)
;
_audit_update_record
;
2017-09-03 deposited with the CCDC.
2017-12-01 downloaded from the CCDC.
;
_cell_angle_alpha 67.936(4)
_cell_angle_beta 74.001(6)
_cell_angle_gamma 71.656(5)
_cell_formula_units_Z 1
_cell_length_a 14.9673(6)
_cell_length_b 15.9870(6)
_cell_length_c 17.9639(8)
_cell_measurement_reflns_used 11445
_cell_measurement_temperature 113
_cell_measurement_theta_max 27.5
_cell_measurement_theta_min 3.1
_cell_volume 3720.2(3)
_computing_cell_refinement
;
CrystalClear-SM Expert 2.1 b42 (Rigaku, 2015)
;
_computing_data_collection
;
CrystalClear-SM Expert 2.1 b42 (Rigaku, 2015)
;
_computing_data_reduction
;
CrystalClear-SM Expert 2.1 b42 (Rigaku, 2015)
;
_computing_molecular_graphics 'Olex2 (Dolomanov et al., 2009)'
_computing_publication_material 'Olex2 (Dolomanov et al., 2009)'
_computing_structure_refinement 'XL (Sheldrick, 2008)'
_diffrn_ambient_temperature 113
_diffrn_detector PILT
_diffrn_detector_area_resol_mean 5.8140
_diffrn_measured_fraction_theta_full 0.991
_diffrn_measured_fraction_theta_max 0.991
_diffrn_measurement_details
;
scan:
    Number of images: 360
               Slice: -105.0000 - 75.0000
         Image width: 0.5000
            Exp time: 1.0000
       Rotation axis: Omega
               Omega: 0.0000
                 Chi: 45.0000
                 Phi: 0.0000
                 XTD: 44.9753
              2theta: -15.0921
scan:
    Number of images: 360
               Slice: -105.0000 - 75.0000
         Image width: 0.5000
            Exp time: 1.0000
       Rotation axis: Omega
               Omega: 0.0000
                 Chi: 45.0000
                 Phi: 90.0000
                 XTD: 44.9753
              2theta: -15.0921
scan:
    Number of images: 360
               Slice: -105.0000 - 75.0000
         Image width: 0.5000
            Exp time: 1.0000
       Rotation axis: Omega
               Omega: 0.0000
                 Chi: 45.0000
                 Phi: 180.0000
                 XTD: 44.9753
              2theta: -15.0921
;
_diffrn_measurement_device
;
AFC10: Fixed Chi 2 circle
;
_diffrn_measurement_device_type 'Bruker P4'
_diffrn_measurement_method '\w scans'
_diffrn_measurement_specimen_support Fiber
_diffrn_orient_matrix_type d*Trek
_diffrn_orient_matrix_UB_11 -0.053791
_diffrn_orient_matrix_UB_12 0.013846
_diffrn_orient_matrix_UB_13 -0.045092
_diffrn_orient_matrix_UB_21 -0.031368
_diffrn_orient_matrix_UB_22 -0.006038
_diffrn_orient_matrix_UB_23 0.061695
_diffrn_orient_matrix_UB_31 0.029548
_diffrn_orient_matrix_UB_32 0.053403
_diffrn_orient_matrix_UB_33 -0.001518
_diffrn_radiation_monochromator graphite
_diffrn_radiation_type MoK\a
_diffrn_radiation_wavelength 0.71073
_diffrn_reflns_av_R_equivalents 0.0352
_diffrn_reflns_av_unetI/netI 0.0330
_diffrn_reflns_Laue_measured_fraction_full 0.991
_diffrn_reflns_Laue_measured_fraction_max 0.991
_diffrn_reflns_limit_h_max 17
_diffrn_reflns_limit_h_min -17
_diffrn_reflns_limit_k_max 19
_diffrn_reflns_limit_k_min -18
_diffrn_reflns_limit_l_max 21
_diffrn_reflns_limit_l_min -21
_diffrn_reflns_number 41002
_diffrn_reflns_point_group_measured_fraction_full 0.991
_diffrn_reflns_point_group_measured_fraction_max 0.991
_diffrn_reflns_theta_full 25.009
_diffrn_reflns_theta_max 25.009
_diffrn_reflns_theta_min 3.100
_diffrn_source 'Rotating Anode'
_diffrn_source_current 24.0
_diffrn_source_power 1.2
_diffrn_source_voltage 50.0
_exptl_absorpt_coefficient_mu 1.950
_exptl_absorpt_correction_T_max 1.000
_exptl_absorpt_correction_T_min 0.605
_exptl_absorpt_correction_type multi-scan
_exptl_crystal_colour Colorless
_exptl_crystal_density_diffrn 1.447
_exptl_crystal_density_method "'not measured'"
_exptl_crystal_description Prism
_exptl_crystal_F_000 1648
_exptl_crystal_preparation Fiber
_exptl_crystal_size_max 0.2
_exptl_crystal_size_mid 0.11
_exptl_crystal_size_min 0.1
_refine_diff_density_max 2.372
_refine_diff_density_min -0.981
_refine_diff_density_rms 0.100
_refine_ls_extinction_method none
_refine_ls_goodness_of_fit_ref 1.056
_refine_ls_hydrogen_treatment constr
_refine_ls_matrix_type full
_refine_ls_number_parameters 932
_refine_ls_number_reflns 12988
_refine_ls_number_restraints 641
_refine_ls_restrained_S_all 1.074
_refine_ls_R_factor_all 0.0331
_refine_ls_R_factor_gt 0.0292
_refine_ls_shift/su_max 0.001
_refine_ls_shift/su_mean 0.000
_refine_ls_structure_factor_coef Fsqd
_refine_ls_weighting_details 'w=1/[\s^2^(Fo^2^)+(0.0414P)^2^+6.1076P] where P=(Fo^2^+2Fc^2^)/3'
_refine_ls_weighting_scheme calc
_refine_ls_wR_factor_gt 0.0772
_refine_ls_wR_factor_ref 0.0821
_reflns_Friedel_coverage 0.000
_reflns_number_gt 11703
_reflns_number_total 12988
_reflns_threshold_expression 'I > 2\s(I)'
_cod_data_source_file c7ra11750g2.cif
_cod_data_source_block 8
_cod_database_code 7229674
_shelx_shelxl_version_number 2016/6
_shelx_space_group_comment
;
The symmetry employed for this shelxl refinement is uniquely defined
by the following loop, which should always be used as a source of
symmetry information in preference to the above space-group names.
They are only intended as comments.
;
_shelx_estimated_absorpt_t_max 0.829
_shelx_estimated_absorpt_t_min 0.696
_olex2_refinement_description
;
1. Fixed Uiso
 At 1.2 times of:
  All C(H) groups, H11 of O11, All C(H,H) groups
 At 1.5 times of:
  All C(H,H,H) groups, H12A of O12
2. Restrained distances
 C63-C64 = C63-C65 = C63-C66 = C63-C64' = C63-C65' = C63-C66'
 1.54 with sigma of 0.01
 H11-O11
 0.85 with sigma of 0.02
 H66D-H75C
 2.2 with sigma of 0.02
 H75B-H66F
 2.2 with sigma of 0.02
 C74-O12
 1 with sigma of 0.02
 H66D-H75B
 2.2 with sigma of 0.02
3. Uiso/Uaniso restraints and constraints
C64 \\sim C65 \\sim C66 \\sim C64' \\sim C65' \\sim C66': within 1.7A with
sigma of 0.01 and sigma for terminal atoms of 0.02
All non-hydrogen atoms restrained to be isotropic: with sigma of 0.01 and sigma
for terminal atoms of 0.02
4. Others
 Sof(C64')=Sof(H64D)=Sof(H64E)=Sof(H64F)=Sof(C65')=Sof(H65D)=Sof(H65E)=
 Sof(H65F)=Sof(C66')=Sof(H66D)=Sof(H66E)=Sof(H66F)=1-FVAR(1)
 Sof(C64)=Sof(H64A)=Sof(H64B)=Sof(H64C)=Sof(C65)=Sof(H65A)=Sof(H65B)=Sof(H65C)=
 Sof(C66)=Sof(H66A)=Sof(H66B)=Sof(H66C)=FVAR(1)
5.a Ternary CH refined with riding coordinates:
 O11(H11)
5.b Secondary CH2 refined with riding coordinates:
 C74(H74A,H74B)
5.c Aromatic/amide H refined with riding coordinates:
 C3(H3), C4(H4), C7(H7), C8(H8), C9(H9), C10(H10), C12(H12), C13(H13),
 C15(H15), C16(H16), C20(H20), C21(H21), C24(H24), C25(H25), C26(H26), C27(H27),
  C29(H29), C30(H30), C32(H32), C33(H33), C37(H37), C38(H38), C41(H41),
 C42(H42), C43(H43), C44(H44), C46(H46), C47(H47), C49(H49), C50(H50), C57(H57),
  C68(H68)
5.d Idealised Me refined as rotating group:
 C17(H17A,H17B,H17C), C34(H34A,H34B,H34C), C51(H51A,H51B,H51C), C53(H53A,H53B,
 H53C), C54(H54A,H54B,H54C), C55(H55A,H55B,H55C), C60(H60A,H60B,H60C), C61(H61A,
 H61B,H61C), C62(H62A,H62B,H62C), C64(H64A,H64B,H64C), C65(H65A,H65B,H65C),
 C66(H66A,H66B,H66C), C64'(H64D,H64E,H64F), C65'(H65D,H65E,H65F), C66'(H66D,
 H66E,H66F), C71(H71A,H71B,H71C), C72(H72A,H72B,H72C), C73(H73A,H73B,H73C),
 C77(H77A,H77B,H77C), C75(H75A,H75B,H75C)
5.e Idealised tetrahedral OH refined as rotating group:
 O12(H12A)
;
_olex2_submission_special_instructions 'No special instructions were received'

loop_
_space_group_symop_operation_xyz
'x, y, z'
'-x, -y, -z'

loop_
_atom_site_label
_atom_site_type_symbol
_atom_site_fract_x
_atom_site_fract_y
_atom_site_fract_z
_atom_site_U_iso_or_equiv
_atom_site_adp_type
_atom_site_occupancy
_atom_site_site_symmetry_order
_atom_site_calc_flag
_atom_site_refinement_flags_posn
_atom_site_refinement_flags_adp
_atom_site_refinement_flags_occupancy
_atom_site_disorder_assembly
_atom_site_disorder_group
Tb1 Tb 0.13920(2) 0.11574(2) 0.36149(2) 0.01524(6) Uani 1 1 d . . . . .
Tb2 Tb 0.10815(2) -0.10736(2) 0.49653(2) 0.01556(6) Uani 1 1 d . . . . .
O1 O -0.03157(16) 0.17340(16) 0.36979(14) 0.0186(5) Uani 1 1 d . . . . .
O2 O -0.4761(2) 0.5439(2) -0.17457(18) 0.0462(8) Uani 1 1 d . . . . .
O3 O 0.08816(17) -0.01105(16) 0.36117(13) 0.0182(5) Uani 1 1 d . . . . .
O4 O -0.3512(3) 0.1507(3) -0.1591(2) 0.0570(10) Uani 1 1 d . . . . .
O5 O 0.23805(16) -0.03313(17) 0.42083(14) 0.0193(5) Uani 1 1 d . . . . .
O6 O 1.02654(19) -0.31756(19) 0.09435(18) 0.0356(7) Uani 1 1 d . . . . .
O7 O 0.13888(17) 0.26900(16) 0.29244(14) 0.0206(5) Uani 1 1 d . . . . .
O8 O 0.21287(17) 0.16145(17) 0.43347(14) 0.0224(5) Uani 1 1 d . . . . .
O9 O 0.22560(19) -0.24681(17) 0.53687(16) 0.0272(6) Uani 1 1 d . . . . .
O10 O 0.08713(19) -0.21422(17) 0.44953(15) 0.0257(6) Uani 1 1 d . . . . .
O11 O 0.06117(16) 0.05381(16) 0.49312(13) 0.0161(5) Uani 1 1 d D . . . .
H11 H 0.085152 0.063576 0.535259 0.019 Uiso 1 1 calc DR . . . .
N1 N -0.1848(2) 0.1055(2) 0.39306(17) 0.0193(6) Uani 1 1 d . . . . .
N2 N -0.2494(2) 0.3046(2) 0.12184(18) 0.0261(7) Uani 1 1 d . . . . .
N3 N 0.1282(2) 0.1217(2) 0.22054(16) 0.0196(6) Uani 1 1 d . . . . .
N4 N -0.0787(2) 0.0537(2) 0.09516(17) 0.0232(7) Uani 1 1 d . . . . .
N5 N 0.3139(2) 0.0952(2) 0.29068(17) 0.0207(6) Uani 1 1 d . . . . .
N6 N 0.6167(2) -0.1312(2) 0.26533(19) 0.0276(7) Uani 1 1 d . . . . .
C1 C -0.1620(2) 0.1707(2) 0.3193(2) 0.0190(7) Uani 1 1 d . . . . .
C2 C -0.0830(2) 0.2081(2) 0.3096(2) 0.0184(7) Uani 1 1 d . . . . .
C3 C -0.0625(3) 0.2767(3) 0.2380(2) 0.0242(8) Uani 1 1 d . . . . .
H3 H -0.010539 0.302917 0.230292 0.029 Uiso 1 1 calc R . . . .
C4 C -0.1169(3) 0.3091(3) 0.1758(2) 0.0275(8) Uani 1 1 d . . . . .
H4 H -0.100411 0.356565 0.127060 0.033 Uiso 1 1 calc R . . . .
C5 C -0.1932(3) 0.2742(3) 0.1832(2) 0.0241(8) Uani 1 1 d . . . . .
C6 C -0.2163(2) 0.2014(2) 0.2564(2) 0.0205(7) Uani 1 1 d . . . . .
C7 C -0.2924(3) 0.1602(3) 0.2705(2) 0.0231(8) Uani 1 1 d . . . . .
H7 H -0.330194 0.179229 0.229748 0.028 Uiso 1 1 calc R . . . .
C8 C -0.3118(3) 0.0931(3) 0.3426(2) 0.0249(8) Uani 1 1 d . . . . .
H8 H -0.361378 0.063199 0.351945 0.030 Uiso 1 1 calc R . . . .
C9 C -0.2567(3) 0.0689(2) 0.4031(2) 0.0223(8) Uani 1 1 d . . . . .
H9 H -0.272191 0.023741 0.453950 0.027 Uiso 1 1 calc R . . . .
C10 C -0.2728(3) 0.3920(3) 0.0851(2) 0.0288(9) Uani 1 1 d . . . . .
H10 H -0.254629 0.432890 0.102097 0.035 Uiso 1 1 calc R . . . .
C11 C -0.3266(3) 0.4317(3) 0.0176(2) 0.0303(9) Uani 1 1 d . . . . .
C12 C -0.3553(3) 0.5276(3) -0.0147(2) 0.0345(10) Uani 1 1 d . . . . .
H12 H -0.340251 0.566136 0.007122 0.041 Uiso 1 1 calc R . . . .
C13 C -0.4062(3) 0.5679(3) -0.0791(2) 0.0351(10) Uani 1 1 d . . . . .
H13 H -0.425459 0.633518 -0.101332 0.042 Uiso 1 1 calc R . . . .
C14 C -0.4280(3) 0.5113(3) -0.1100(2) 0.0350(10) Uani 1 1 d . . . . .
C15 C -0.4011(3) 0.4153(3) -0.0774(2) 0.0362(10) Uani 1 1 d . . . . .
H15 H -0.417797 0.376963 -0.098371 0.043 Uiso 1 1 calc R . . . .
C16 C -0.3498(3) 0.3756(3) -0.0142(2) 0.0314(9) Uani 1 1 d . . . . .
H16 H -0.330425 0.309876 0.007553 0.038 Uiso 1 1 calc R . . . .
C17 C -0.5038(3) 0.6420(3) -0.2107(3) 0.0496(13) Uani 1 1 d . . . . .
H17A H -0.446667 0.667165 -0.233395 0.074 Uiso 1 1 calc GR . . . .
H17B H -0.545026 0.669993 -0.169184 0.074 Uiso 1 1 calc GR . . . .
H17C H -0.538834 0.656451 -0.254471 0.074 Uiso 1 1 calc GR . . . .
C18 C 0.0673(2) 0.0705(2) 0.2245(2) 0.0183(7) Uani 1 1 d . . . . .
C19 C 0.0452(2) 0.0017(2) 0.3005(2) 0.0185(7) Uani 1 1 d . . . . .
C20 C -0.0183(2) -0.0478(2) 0.3060(2) 0.0189(7) Uani 1 1 d . . . . .
H20 H -0.033028 -0.094950 0.355519 0.023 Uiso 1 1 calc R . . . .
C21 C -0.0617(3) -0.0296(2) 0.2393(2) 0.0214(7) Uani 1 1 d . . . . .
H21 H -0.106557 -0.063618 0.245603 0.026 Uiso 1 1 calc R . . . .
C22 C -0.0408(3) 0.0360(3) 0.1655(2) 0.0222(8) Uani 1 1 d . . . . .
C23 C 0.0272(3) 0.0861(2) 0.1560(2) 0.0211(7) Uani 1 1 d . . . . .
C24 C 0.0571(3) 0.1518(3) 0.0820(2) 0.0268(8) Uani 1 1 d . . . . .
H24 H 0.033226 0.163041 0.034405 0.032 Uiso 1 1 calc R . . . .
C25 C 0.1200(3) 0.1991(3) 0.0788(2) 0.0302(9) Uani 1 1 d . . . . .
H25 H 0.141461 0.242487 0.028862 0.036 Uiso 1 1 calc R . . . .
C26 C 0.1528(3) 0.1832(3) 0.1501(2) 0.0255(8) Uani 1 1 d . . . . .
H26 H 0.194869 0.218426 0.147529 0.031 Uiso 1 1 calc R . . . .
C27 C -0.1686(3) 0.0652(3) 0.1032(2) 0.0245(8) Uani 1 1 d . . . . .
H27 H -0.207202 0.062268 0.155473 0.029 Uiso 1 1 calc R . . . .
C28 C -0.2147(3) 0.0828(3) 0.0346(2) 0.0244(8) Uani 1 1 d . . . . .
C29 C -0.3120(3) 0.1241(3) 0.0385(2) 0.0309(9) Uani 1 1 d . . . . .
H29 H -0.348721 0.136800 0.087053 0.037 Uiso 1 1 calc R . . . .
C30 C -0.3562(3) 0.1469(3) -0.0272(3) 0.0352(10) Uani 1 1 d . . . . .
H30 H -0.422527 0.175869 -0.024058 0.042 Uiso 1 1 calc R . . . .
C31 C -0.3025(3) 0.1271(3) -0.0980(3) 0.0378(10) Uani 1 1 d . . . . .
C32 C -0.2058(3) 0.0858(3) -0.1028(3) 0.0371(10) Uani 1 1 d . . . . .
H32 H -0.169152 0.072497 -0.151120 0.044 Uiso 1 1 calc R . . . .
C33 C -0.1626(3) 0.0638(3) -0.0368(2) 0.0301(9) Uani 1 1 d . . . . .
H33 H -0.096208 0.035314 -0.040268 0.036 Uiso 1 1 calc R . . . .
C34 C -0.3014(4) 0.1269(4) -0.2317(3) 0.0607(16) Uani 1 1 d . . . . .
H34A H -0.270725 0.060393 -0.216919 0.091 Uiso 1 1 calc GR . . . .
H34B H -0.252621 0.162704 -0.260314 0.091 Uiso 1 1 calc GR . . . .
H34C H -0.346946 0.141408 -0.267471 0.091 Uiso 1 1 calc GR . . . .
C35 C 0.3708(2) 0.0080(2) 0.3178(2) 0.0198(7) Uani 1 1 d . . . . .
C36 C 0.3283(2) -0.0588(2) 0.3866(2) 0.0184(7) Uani 1 1 d . . . . .
C37 C 0.3850(3) -0.1462(3) 0.4135(2) 0.0235(8) Uani 1 1 d . . . . .
H37 H 0.359563 -0.190595 0.460421 0.028 Uiso 1 1 calc R . . . .
C38 C 0.4802(3) -0.1727(3) 0.3738(2) 0.0262(8) Uani 1 1 d . . . . .
H38 H 0.516197 -0.234674 0.393476 0.031 Uiso 1 1 calc R . . . .
C39 C 0.5214(3) -0.1103(3) 0.3071(2) 0.0244(8) Uani 1 1 d . . . . .
C40 C 0.4672(3) -0.0170(3) 0.2805(2) 0.0239(8) Uani 1 1 d . . . . .
C41 C 0.5053(3) 0.0530(3) 0.2155(2) 0.0327(9) Uani 1 1 d . . . . .
H41 H 0.569927 0.039348 0.188924 0.039 Uiso 1 1 calc R . . . .
C42 C 0.4488(3) 0.1402(3) 0.1910(3) 0.0347(10) Uani 1 1 d . . . . .
H42 H 0.473988 0.188080 0.147978 0.042 Uiso 1 1 calc R . . . .
C43 C 0.3532(3) 0.1585(3) 0.2297(2) 0.0268(8) Uani 1 1 d . . . . .
H43 H 0.314431 0.219433 0.211359 0.032 Uiso 1 1 calc R . . . .
C44 C 0.6516(3) -0.2102(3) 0.2543(2) 0.0288(9) Uani 1 1 d . . . . .
H44 H 0.612324 -0.253272 0.273308 0.035 Uiso 1 1 calc R . . . .
C45 C 0.7497(3) -0.2366(3) 0.2135(2) 0.0267(8) Uani 1 1 d . . . . .
C46 C 0.7804(3) -0.3166(3) 0.1904(3) 0.0335(9) Uani 1 1 d . . . . .
H46 H 0.737331 -0.354488 0.202200 0.040 Uiso 1 1 calc R . . . .
C47 C 0.8733(3) -0.3414(3) 0.1503(3) 0.0340(9) Uani 1 1 d . . . . .
H47 H 0.893430 -0.395856 0.134588 0.041 Uiso 1 1 calc R . . . .
C48 C 0.9369(3) -0.2864(3) 0.1331(2) 0.0265(8) Uani 1 1 d . . . . .
C49 C 0.9069(3) -0.2060(3) 0.1539(2) 0.0285(8) Uani 1 1 d . . . . .
H49 H 0.949699 -0.167497 0.141115 0.034 Uiso 1 1 calc R . . . .
C50 C 0.8139(3) -0.1818(3) 0.1935(3) 0.0327(9) Uani 1 1 d . . . . .
H50 H 0.793390 -0.126050 0.207308 0.039 Uiso 1 1 calc R . . . .
C51 C 1.0961(3) -0.2660(3) 0.0797(2) 0.0329(9) Uani 1 1 d . . . . .
H51A H 1.103547 -0.264827 0.131720 0.049 Uiso 1 1 calc GR . . . .
H51B H 1.074619 -0.202331 0.044609 0.049 Uiso 1 1 calc GR . . . .
H51C H 1.157549 -0.295717 0.052581 0.049 Uiso 1 1 calc GR . . . .
C52 C 0.1318(3) 0.4306(3) 0.2450(2) 0.0258(8) Uani 1 1 d . . . . .
C53 C 0.1892(3) 0.4986(3) 0.2379(3) 0.0345(9) Uani 1 1 d . . . . .
H53A H 0.256871 0.475160 0.217460 0.052 Uiso 1 1 calc GR . . . .
H53B H 0.182341 0.504356 0.291708 0.052 Uiso 1 1 calc GR . . . .
H53C H 0.164999 0.559524 0.199965 0.052 Uiso 1 1 calc GR . . . .
C54 C 0.0275(3) 0.4611(3) 0.2853(2) 0.0319(9) Uani 1 1 d . . . . .
H54A H 0.025685 0.459925 0.340662 0.048 Uiso 1 1 calc GR . . . .
H54B H -0.009146 0.418640 0.287976 0.048 Uiso 1 1 calc GR . . . .
H54C H -0.000538 0.524328 0.253024 0.048 Uiso 1 1 calc GR . . . .
C55 C 0.1348(3) 0.4305(3) 0.1589(2) 0.0321(9) Uani 1 1 d . . . . .
H55A H 0.095638 0.389871 0.162167 0.048 Uiso 1 1 calc GR . . . .
H55B H 0.200979 0.407836 0.134408 0.048 Uiso 1 1 calc GR . . . .
H55C H 0.109553 0.493874 0.125055 0.048 Uiso 1 1 calc GR . . . .
C56 C 0.1693(2) 0.3314(2) 0.2990(2) 0.0210(7) Uani 1 1 d . . . . .
C57 C 0.2301(3) 0.3128(3) 0.3532(2) 0.0261(8) Uani 1 1 d . . . . .
H57 H 0.258989 0.360648 0.347093 0.031 Uiso 1 1 calc R . . . .
C58 C 0.2511(3) 0.2290(3) 0.4157(2) 0.0245(8) Uani 1 1 d . . . . .
C59 C 0.3255(3) 0.2118(3) 0.4675(3) 0.0337(9) Uani 1 1 d . . . . .
C60 C 0.2851(3) 0.1747(3) 0.5580(3) 0.0385(10) Uani 1 1 d . . . . .
H60A H 0.234801 0.224019 0.574855 0.058 Uiso 1 1 calc GR . . . .
H60B H 0.336265 0.153890 0.589677 0.058 Uiso 1 1 calc GR . . . .
H60C H 0.258067 0.122290 0.567595 0.058 Uiso 1 1 calc GR . . . .
C61 C 0.4105(3) 0.1382(4) 0.4434(3) 0.0509(13) Uani 1 1 d . . . . .
H61A H 0.388700 0.083323 0.450824 0.076 Uiso 1 1 calc GR . . . .
H61B H 0.458299 0.120633 0.477767 0.076 Uiso 1 1 calc GR . . . .
H61C H 0.439006 0.163267 0.385977 0.076 Uiso 1 1 calc GR . . . .
C62 C 0.3600(4) 0.2982(4) 0.4518(3) 0.0580(15) Uani 1 1 d . . . . .
H62A H 0.411952 0.281493 0.481820 0.087 Uiso 1 1 calc GR . . . .
H62B H 0.306848 0.344652 0.470158 0.087 Uiso 1 1 calc GR . . . .
H62C H 0.383240 0.324017 0.393205 0.087 Uiso 1 1 calc GR . . . .
C63 C 0.3153(3) -0.4036(3) 0.5905(3) 0.0363(10) Uani 1 1 d D . . . .
C64 C 0.2704(6) -0.4237(7) 0.6828(4) 0.059(3) Uani 0.621(10) 1 d D U P A 5
H64A H 0.254264 -0.366694 0.697274 0.088 Uiso 0.621(10) 1 calc GR . P A 5
H64B H 0.316412 -0.471664 0.715583 0.088 Uiso 0.621(10) 1 calc GR . P A 5
H64C H 0.212267 -0.445380 0.693750 0.088 Uiso 0.621(10) 1 calc GR . P A 5
C65 C 0.4023(6) -0.3676(6) 0.5790(7) 0.056(3) Uani 0.621(10) 1 d D U P A 5
H65A H 0.443355 -0.411623 0.618119 0.084 Uiso 0.621(10) 1 calc GR . P A 5
H65B H 0.381560 -0.307136 0.588305 0.084 Uiso 0.621(10) 1 calc GR . P A 5
H65C H 0.438144 -0.360640 0.523316 0.084 Uiso 0.621(10) 1 calc GR . P A 5
C66 C 0.3433(8) -0.5009(6) 0.5799(7) 0.066(3) Uani 0.621(10) 1 d D U P A 5
H66A H 0.287004 -0.527342 0.599348 0.099 Uiso 0.621(10) 1 calc GR . P A 5
H66B H 0.393364 -0.541654 0.611603 0.099 Uiso 0.621(10) 1 calc GR . P A 5
H66C H 0.367062 -0.495257 0.522067 0.099 Uiso 0.621(10) 1 calc GR . P A 5
C64' C 0.2700(11) -0.4771(12) 0.6567(10) 0.071(5) Uani 0.379(10) 1 d D U P A 6
H64D H 0.215224 -0.447746 0.690656 0.106 Uiso 0.379(10) 1 calc GR . P A 6
H64E H 0.317017 -0.520610 0.690662 0.106 Uiso 0.379(10) 1 calc GR . P A 6
H64F H 0.248273 -0.510700 0.632061 0.106 Uiso 0.379(10) 1 calc GR . P A 6
C65' C 0.3603(11) -0.3558(8) 0.6247(10) 0.045(4) Uani 0.379(10) 1 d D U P A 6
H65D H 0.413522 -0.400963 0.650528 0.068 Uiso 0.379(10) 1 calc GR . P A 6
H65E H 0.312236 -0.330664 0.665251 0.068 Uiso 0.379(10) 1 calc GR . P A 6
H65F H 0.384239 -0.305181 0.580244 0.068 Uiso 0.379(10) 1 calc GR . P A 6
C66' C 0.3891(11) -0.4531(12) 0.5342(7) 0.074(5) Uani 0.379(10) 1 d D U P A 6
H66D H 0.357863 -0.457027 0.494677 0.112 Uiso 0.379(10) 1 calc DGR . P A 6
H66E H 0.418271 -0.515836 0.566461 0.112 Uiso 0.379(10) 1 calc GR . P A 6
H66F H 0.438669 -0.418357 0.505048 0.112 Uiso 0.379(10) 1 calc DGR . P A 6
C67 C 0.2389(3) -0.3306(3) 0.5415(2) 0.0290(9) Uani 1 1 d . . . . .
C68 C 0.1872(3) -0.3603(3) 0.5059(3) 0.0334(9) Uani 1 1 d . . . . .
H68 H 0.201632 -0.424738 0.512794 0.040 Uiso 1 1 calc R . . . .
C69 C 0.1163(3) -0.3016(3) 0.4611(2) 0.0278(8) Uani 1 1 d . . . . .
C70 C 0.0679(3) -0.3402(3) 0.4205(2) 0.0312(9) Uani 1 1 d . . . . .
C71 C 0.0912(4) -0.2959(3) 0.3272(3) 0.0415(11) Uani 1 1 d . . . . .
H71A H 0.070653 -0.228116 0.313070 0.062 Uiso 1 1 calc GR . . . .
H71B H 0.057403 -0.317327 0.300775 0.062 Uiso 1 1 calc GR . . . .
H71C H 0.160271 -0.314110 0.308292 0.062 Uiso 1 1 calc GR . . . .
C72 C -0.0397(3) -0.3132(3) 0.4488(3) 0.0408(10) Uani 1 1 d . . . . .
H72A H -0.060437 -0.245835 0.438189 0.061 Uiso 1 1 calc GR . . . .
H72B H -0.055485 -0.344958 0.507480 0.061 Uiso 1 1 calc GR . . . .
H72C H -0.072351 -0.331394 0.419067 0.061 Uiso 1 1 calc GR . . . .
C73 C 0.0997(4) -0.4470(3) 0.4419(3) 0.0424(11) Uani 1 1 d . . . . .
H73A H 0.065092 -0.467700 0.415600 0.064 Uiso 1 1 calc GR . . . .
H73B H 0.085475 -0.475650 0.501199 0.064 Uiso 1 1 calc GR . . . .
H73C H 0.168601 -0.465366 0.422421 0.064 Uiso 1 1 calc GR . . . .
N8 N 0.3611(4) 0.2535(4) 0.0059(4) 0.0729(15) Uani 1 1 d . . . . .
C76 C 0.3657(5) 0.1922(6) -0.0096(4) 0.087(2) Uani 1 1 d . . . . .
C77 C 0.3755(7) 0.1046(7) -0.0348(6) 0.125(3) Uani 1 1 d . . . . .
H77A H 0.388819 0.048066 0.011391 0.187 Uiso 1 1 calc GR . . . .
H77B H 0.428085 0.102057 -0.081253 0.187 Uiso 1 1 calc GR . . . .
H77C H 0.315711 0.109464 -0.050219 0.187 Uiso 1 1 calc GR . . . .
O12 O 0.5321(3) -0.3598(3) 0.2051(4) 0.0898(16) Uani 1 1 d D . . . .
H12A H 0.573123 -0.362217 0.230167 0.135 Uiso 1 1 calc GR . . . .
C75 C 0.3944(6) -0.3766(5) 0.3449(3) 0.088(2) Uani 1 1 d . . . . .
H75A H 0.352209 -0.315015 0.342279 0.132 Uiso 1 1 calc GR . . . .
H75B H 0.441001 -0.391259 0.379700 0.132 Uiso 1 1 calc DGR . . . .
H75C H 0.356205 -0.423216 0.367659 0.132 Uiso 1 1 calc DGR . . . .
C74 C 0.4447(8) -0.3770(6) 0.2630(6) 0.158(4) Uani 1 1 d D . . . .
H74A H 0.395025 -0.335932 0.229882 0.189 Uiso 1 1 calc R . . . .
H74B H 0.446852 -0.440393 0.265285 0.189 Uiso 1 1 calc R . . . .

loop_
_atom_site_aniso_label
_atom_site_aniso_U_11
_atom_site_aniso_U_22
_atom_site_aniso_U_33
_atom_site_aniso_U_23
_atom_site_aniso_U_13
_atom_site_aniso_U_12
Tb1 0.01469(9) 0.01911(9) 0.01228(9) -0.00281(6) -0.00272(6) -0.00687(7)
Tb2 0.01546(10) 0.01871(9) 0.01242(9) -0.00351(6) -0.00226(6) -0.00586(7)
O1 0.0151(12) 0.0227(12) 0.0153(11) -0.0011(10) -0.0043(9) -0.0055(10)
O2 0.0407(18) 0.057(2) 0.0287(16) 0.0005(14) -0.0177(14) -0.0028(15)
O3 0.0229(13) 0.0221(12) 0.0112(11) -0.0028(9) -0.0058(10) -0.0082(10)
O4 0.056(2) 0.070(2) 0.059(2) -0.0352(18) -0.0444(18) 0.0153(17)
O5 0.0140(12) 0.0268(13) 0.0153(11) -0.0046(10) -0.0004(9) -0.0070(10)
O6 0.0238(15) 0.0358(16) 0.0381(16) -0.0105(13) 0.0017(12) -0.0028(12)
O7 0.0226(13) 0.0219(13) 0.0200(12) -0.0040(10) -0.0067(10) -0.0095(10)
O8 0.0236(13) 0.0252(13) 0.0215(12) -0.0048(10) -0.0088(10) -0.0088(11)
O9 0.0264(14) 0.0220(14) 0.0314(14) -0.0078(11) -0.0054(11) -0.0038(11)
O10 0.0329(15) 0.0197(13) 0.0263(13) -0.0074(10) -0.0096(11) -0.0047(11)
O11 0.0162(12) 0.0222(12) 0.0112(11) -0.0056(9) -0.0029(9) -0.0052(9)
N1 0.0182(15) 0.0243(15) 0.0140(14) -0.0040(12) -0.0006(11) -0.0079(12)
N2 0.0190(16) 0.0337(18) 0.0181(15) 0.0001(13) -0.0065(12) -0.0037(13)
N3 0.0214(16) 0.0248(15) 0.0132(14) -0.0032(12) -0.0022(12) -0.0103(12)
N4 0.0258(17) 0.0302(17) 0.0174(15) -0.0066(13) -0.0082(13) -0.0092(13)
N5 0.0177(15) 0.0251(16) 0.0198(15) -0.0070(12) -0.0015(12) -0.0075(12)
N6 0.0174(16) 0.0373(19) 0.0248(16) -0.0087(14) -0.0023(13) -0.0048(14)
C1 0.0191(18) 0.0210(17) 0.0147(16) -0.0031(13) -0.0043(14) -0.0037(14)
C2 0.0147(17) 0.0229(17) 0.0153(16) -0.0030(14) -0.0042(13) -0.0037(14)
C3 0.0197(19) 0.0265(19) 0.0220(18) 0.0010(15) -0.0046(15) -0.0094(15)
C4 0.024(2) 0.028(2) 0.0215(18) 0.0044(15) -0.0063(15) -0.0067(16)
C5 0.0199(19) 0.0279(19) 0.0189(17) -0.0001(15) -0.0078(14) -0.0035(15)
C6 0.0167(18) 0.0239(18) 0.0165(17) -0.0035(14) -0.0031(14) -0.0025(14)
C7 0.0186(18) 0.031(2) 0.0191(17) -0.0048(15) -0.0086(14) -0.0047(15)
C8 0.0195(19) 0.033(2) 0.0240(18) -0.0065(16) -0.0056(15) -0.0112(15)
C9 0.0223(19) 0.0262(19) 0.0174(17) -0.0025(14) -0.0031(14) -0.0099(15)
C10 0.0204(19) 0.037(2) 0.0215(18) -0.0016(16) -0.0041(15) -0.0067(16)
C11 0.0178(19) 0.037(2) 0.0214(19) 0.0027(16) -0.0016(15) -0.0038(16)
C12 0.026(2) 0.039(2) 0.028(2) 0.0006(17) -0.0058(17) -0.0062(17)
C13 0.024(2) 0.038(2) 0.027(2) 0.0033(17) -0.0046(17) -0.0021(17)
C14 0.022(2) 0.048(3) 0.0211(19) 0.0012(18) -0.0053(16) -0.0032(18)
C15 0.027(2) 0.047(3) 0.027(2) -0.0042(18) -0.0066(17) -0.0069(18)
C16 0.022(2) 0.039(2) 0.0227(19) 0.0007(17) -0.0056(16) -0.0058(17)
C17 0.038(3) 0.059(3) 0.030(2) 0.007(2) -0.014(2) -0.001(2)
C18 0.0163(17) 0.0236(18) 0.0142(16) -0.0056(14) -0.0022(13) -0.0046(14)
C19 0.0186(18) 0.0223(18) 0.0149(16) -0.0080(14) -0.0016(14) -0.0039(14)
C20 0.0215(18) 0.0204(17) 0.0141(16) -0.0034(13) -0.0023(14) -0.0072(14)
C21 0.0222(19) 0.0255(18) 0.0215(18) -0.0095(15) -0.0047(14) -0.0090(15)
C22 0.0219(19) 0.0285(19) 0.0179(17) -0.0071(15) -0.0078(14) -0.0048(15)
C23 0.0209(19) 0.0263(19) 0.0156(17) -0.0055(14) -0.0028(14) -0.0069(15)
C24 0.030(2) 0.035(2) 0.0145(17) -0.0030(15) -0.0070(15) -0.0101(17)
C25 0.035(2) 0.038(2) 0.0166(18) -0.0009(16) -0.0043(16) -0.0170(18)
C26 0.027(2) 0.032(2) 0.0183(17) -0.0040(15) -0.0022(15) -0.0152(16)
C27 0.030(2) 0.0276(19) 0.0167(17) -0.0049(15) -0.0051(15) -0.0091(16)
C28 0.024(2) 0.0285(19) 0.0232(18) -0.0053(15) -0.0088(15) -0.0099(15)
C29 0.025(2) 0.039(2) 0.030(2) -0.0105(17) -0.0039(16) -0.0112(17)
C30 0.025(2) 0.044(2) 0.042(2) -0.0142(19) -0.0160(18) -0.0057(18)
C31 0.039(2) 0.038(2) 0.046(3) -0.016(2) -0.028(2) -0.0010(19)
C32 0.041(2) 0.045(2) 0.033(2) -0.0209(19) -0.0177(19) -0.0001(19)
C33 0.027(2) 0.037(2) 0.033(2) -0.0170(17) -0.0144(17) -0.0014(17)
C34 0.072(4) 0.069(4) 0.058(3) -0.040(3) -0.046(3) 0.014(3)
C35 0.0200(18) 0.0261(18) 0.0161(16) -0.0071(14) -0.0038(14) -0.0083(14)
C36 0.0153(17) 0.0290(19) 0.0139(16) -0.0073(14) -0.0031(13) -0.0081(14)
C37 0.0193(19) 0.031(2) 0.0174(17) -0.0023(15) -0.0023(14) -0.0090(15)
C38 0.0201(19) 0.031(2) 0.0233(18) -0.0030(15) -0.0075(15) -0.0036(15)
C39 0.0168(18) 0.036(2) 0.0208(18) -0.0089(15) -0.0024(14) -0.0069(15)
C40 0.0204(19) 0.032(2) 0.0226(18) -0.0084(15) -0.0035(15) -0.0103(15)
C41 0.024(2) 0.035(2) 0.032(2) -0.0072(17) 0.0069(17) -0.0112(17)
C42 0.029(2) 0.032(2) 0.034(2) -0.0045(17) 0.0070(18) -0.0139(17)
C43 0.024(2) 0.0267(19) 0.0272(19) -0.0059(16) 0.0000(16) -0.0092(16)
C44 0.022(2) 0.035(2) 0.028(2) -0.0075(17) -0.0027(16) -0.0098(17)
C45 0.0194(19) 0.030(2) 0.0257(19) -0.0043(16) -0.0040(15) -0.0055(15)
C46 0.027(2) 0.028(2) 0.043(2) -0.0080(18) -0.0037(18) -0.0091(17)
C47 0.031(2) 0.025(2) 0.041(2) -0.0089(17) -0.0051(18) -0.0036(17)
C48 0.022(2) 0.027(2) 0.0206(18) -0.0009(15) -0.0037(15) -0.0019(15)
C49 0.022(2) 0.032(2) 0.032(2) -0.0113(17) -0.0007(16) -0.0100(16)
C50 0.027(2) 0.035(2) 0.040(2) -0.0180(18) -0.0044(18) -0.0068(17)
C51 0.019(2) 0.041(2) 0.029(2) -0.0047(18) 0.0004(16) -0.0053(17)
C52 0.030(2) 0.0211(18) 0.0260(19) -0.0064(15) -0.0026(16) -0.0086(15)
C53 0.043(3) 0.026(2) 0.036(2) -0.0073(17) -0.0061(19) -0.0146(18)
C54 0.030(2) 0.030(2) 0.031(2) -0.0090(17) -0.0055(17) -0.0013(17)
C55 0.042(2) 0.027(2) 0.023(2) 0.0005(16) -0.0041(17) -0.0150(18)
C56 0.0157(18) 0.0238(18) 0.0213(18) -0.0068(14) 0.0020(14) -0.0069(14)
C57 0.026(2) 0.029(2) 0.030(2) -0.0096(16) -0.0048(16) -0.0143(16)
C58 0.024(2) 0.032(2) 0.0222(18) -0.0113(15) -0.0030(15) -0.0099(16)
C59 0.034(2) 0.041(2) 0.035(2) -0.0081(18) -0.0160(18) -0.0170(18)
C60 0.047(3) 0.043(2) 0.034(2) -0.0100(19) -0.021(2) -0.013(2)
C61 0.030(2) 0.077(4) 0.053(3) -0.022(3) -0.021(2) -0.008(2)
C62 0.076(4) 0.062(3) 0.057(3) 0.001(3) -0.041(3) -0.042(3)
C63 0.028(2) 0.032(2) 0.045(2) -0.0109(19) -0.0093(19) -0.0001(17)
C64 0.048(5) 0.051(5) 0.043(5) 0.007(4) -0.010(4) 0.009(4)
C65 0.039(5) 0.044(5) 0.066(6) 0.013(4) -0.024(4) -0.010(4)
C66 0.058(6) 0.054(5) 0.085(7) -0.026(5) -0.034(5) 0.012(4)
C64' 0.060(8) 0.064(8) 0.071(8) 0.015(7) -0.033(7) -0.018(7)
C65' 0.041(8) 0.042(6) 0.051(8) -0.009(6) -0.032(6) 0.006(6)
C66' 0.044(8) 0.091(10) 0.080(10) -0.049(8) -0.026(7) 0.037(7)
C67 0.023(2) 0.031(2) 0.030(2) -0.0101(16) -0.0004(16) -0.0048(16)
C68 0.038(2) 0.0220(19) 0.041(2) -0.0099(17) -0.0098(19) -0.0044(17)
C69 0.032(2) 0.027(2) 0.0250(19) -0.0095(16) -0.0002(16) -0.0104(16)
C70 0.039(2) 0.027(2) 0.031(2) -0.0114(16) -0.0055(18) -0.0109(17)
C71 0.064(3) 0.034(2) 0.030(2) -0.0150(19) -0.007(2) -0.011(2)
C72 0.038(3) 0.041(3) 0.050(3) -0.016(2) -0.008(2) -0.017(2)
C73 0.058(3) 0.032(2) 0.045(3) -0.013(2) -0.012(2) -0.017(2)
N8 0.065(3) 0.057(3) 0.103(4) -0.030(3) -0.010(3) -0.022(3)
C76 0.063(4) 0.095(5) 0.070(4) 0.011(4) -0.019(3) -0.014(4)
C77 0.143(8) 0.131(7) 0.135(8) -0.072(6) -0.066(6) -0.006(6)
O12 0.044(2) 0.060(3) 0.155(5) -0.017(3) -0.025(3) -0.011(2)
C75 0.118(6) 0.078(4) 0.036(3) -0.018(3) -0.020(3) 0.026(4)
C74 0.238(9) 0.082(5) 0.103(6) -0.040(5) -0.034(6) 0.046(6)

loop_
_atom_type_symbol
_atom_type_description
_atom_type_scat_dispersion_real
_atom_type_scat_dispersion_imag
_atom_type_scat_source
C C 0.0033 0.0016 'International Tables Vol C Tables 4.2.6.8 and 6.1.1.4'
H H 0.0000 0.0000 'International Tables Vol C Tables 4.2.6.8 and 6.1.1.4'
N N 0.0061 0.0033 'International Tables Vol C Tables 4.2.6.8 and 6.1.1.4'
O O 0.0106 0.0060 'International Tables Vol C Tables 4.2.6.8 and 6.1.1.4'
Tb Tb -0.1723 4.1537 'International Tables Vol C Tables 4.2.6.8 and 6.1.1.4'

loop_
_geom_angle_atom_site_label_1
_geom_angle_atom_site_label_2
_geom_angle_atom_site_label_3
_geom_angle
_geom_angle_site_symmetry_1
_geom_angle_site_symmetry_3
Tb2 Tb1 Tb2 63.341(7) . 2_556
O1 Tb1 Tb2 34.91(5) . 2_556
O1 Tb1 Tb2 90.61(5) . .
O1 Tb1 N3 81.45(8) . .
O1 Tb1 N5 155.79(8) . .
O3 Tb1 Tb2 71.04(6) . 2_556
O3 Tb1 Tb2 41.45(5) . .
O3 Tb1 O1 76.42(8) . .
O3 Tb1 O5 66.42(8) . .
O3 Tb1 N3 65.76(8) . .
O3 Tb1 N5 106.05(9) . .
O5 Tb1 Tb2 42.24(5) . .
O5 Tb1 Tb2 103.12(5) . 2_556
O5 Tb1 O1 132.84(8) . .
O5 Tb1 N3 106.97(9) . .
O5 Tb1 N5 66.46(8) . .
O7 Tb1 Tb2 107.36(6) . 2_556
O7 Tb1 Tb2 169.60(6) . .
O7 Tb1 O1 82.78(8) . .
O7 Tb1 O3 142.64(8) . .
O7 Tb1 O5 143.85(8) . .
O7 Tb1 O8 73.67(8) . .
O7 Tb1 O11 127.24(8) . .
O7 Tb1 N3 80.82(9) . .
O7 Tb1 N5 81.47(9) . .
O8 Tb1 Tb2 100.76(6) . 2_556
O8 Tb1 Tb2 102.65(6) . .
O8 Tb1 O1 117.54(8) . .
O8 Tb1 O3 143.65(8) . .
O8 Tb1 O5 82.03(8) . .
O8 Tb1 N3 145.16(9) . .
O8 Tb1 N5 75.15(9) . .
O11 Tb1 Tb2 42.44(6) . .
O11 Tb1 Tb2 34.90(5) . 2_556
O11 Tb1 O1 69.80(8) . .
O11 Tb1 O3 73.46(8) . .
O11 Tb1 O5 72.47(8) . .
O11 Tb1 O8 80.36(8) . .
O11 Tb1 N3 134.46(8) . .
O11 Tb1 N5 134.34(8) . .
N3 Tb1 Tb2 106.22(6) . .
N3 Tb1 Tb2 109.36(6) . 2_556
N3 Tb1 N5 77.97(9) . .
N5 Tb1 Tb2 107.25(7) . .
N5 Tb1 Tb2 169.06(6) . 2_556
Tb1 Tb2 Tb1 116.658(7) . 2_556
Tb1 Tb2 Tb2 54.430(6) 2_556 2_556
Tb1 Tb2 Tb2 62.229(7) . 2_556
O1 Tb2 Tb1 138.72(6) 2_556 .
O1 Tb2 Tb1 35.91(5) 2_556 2_556
O1 Tb2 Tb2 83.23(6) 2_556 2_556
O1 Tb2 O3 146.18(8) 2_556 .
O1 Tb2 O5 142.36(8) 2_556 .
O1 Tb2 O9 80.34(8) 2_556 .
O1 Tb2 O11 69.73(8) 2_556 2_556
O1 Tb2 O11 98.60(8) 2_556 .
O1 Tb2 N1 66.56(8) 2_556 2_556
O3 Tb2 Tb1 110.34(6) . 2_556
O3 Tb2 Tb1 41.48(5) . .
O3 Tb2 Tb2 70.26(6) . 2_556
O3 Tb2 O5 66.17(8) . .
O3 Tb2 O11 76.51(8) . 2_556
O3 Tb2 O11 71.55(7) . .
O3 Tb2 N1 135.86(8) . 2_556
O5 Tb2 Tb1 41.87(6) . .
O5 Tb2 Tb1 152.77(6) . 2_556
O5 Tb2 Tb2 101.69(6) . 2_556
O5 Tb2 O11 70.31(8) . .
O5 Tb2 N1 75.81(8) . 2_556
O9 Tb2 Tb1 112.47(6) . 2_556
O9 Tb2 Tb1 129.05(6) . .
O9 Tb2 Tb2 162.12(6) . 2_556
O9 Tb2 O3 127.61(9) . .
O9 Tb2 O5 87.28(8) . .
O9 Tb2 O11 139.86(8) . 2_556
O9 Tb2 O11 141.84(8) . .
O9 Tb2 N1 69.38(9) . 2_556
O10 Tb2 Tb1 88.14(7) . 2_556
O10 Tb2 Tb1 121.28(6) . .
O10 Tb2 Tb2 116.13(6) . 2_556
O10 Tb2 O1 93.07(9) . 2_556
O10 Tb2 O3 80.79(8) . .
O10 Tb2 O5 116.66(9) . .
O10 Tb2 O9 71.95(9) . .
O10 Tb2 O11 83.32(8) . 2_556
O10 Tb2 O11 145.61(8) . .
O10 Tb2 N1 138.60(9) . 2_556
O11 Tb2 Tb1 40.12(5) . .
O11 Tb2 Tb1 82.88(5) . 2_556
O11 Tb2 Tb1 90.72(5) 2_556 .
O11 Tb2 Tb1 33.83(5) 2_556 2_556
O11 Tb2 Tb2 35.82(5) 2_556 2_556
O11 Tb2 Tb2 35.05(5) . 2_556
O11 Tb2 O5 132.58(8) 2_556 .
O11 Tb2 O11 70.86(9) 2_556 .
O11 Tb2 N1 118.48(8) 2_556 2_556
O11 Tb2 N1 75.25(8) . 2_556
N1 Tb2 Tb1 94.80(6) 2_556 .
N1 Tb2 Tb1 93.24(6) 2_556 2_556
N1 Tb2 Tb2 97.59(6) 2_556 2_556
Tb2 O1 Tb1 109.19(9) 2_556 .
C2 O1 Tb1 128.9(2) . .
C2 O1 Tb2 118.0(2) . 2_556
C14 O2 C17 117.2(4) . .
Tb2 O3 Tb1 97.06(8) . .
C19 O3 Tb1 118.3(2) . .
C19 O3 Tb2 142.8(2) . .
C31 O4 C34 118.6(4) . .
Tb1 O5 Tb2 95.89(8) . .
C36 O5 Tb1 121.3(2) . .
C36 O5 Tb2 136.8(2) . .
C48 O6 C51 117.2(3) . .
C56 O7 Tb1 137.0(2) . .
C58 O8 Tb1 133.9(2) . .
C67 O9 Tb2 136.2(2) . .
C69 O10 Tb2 137.4(2) . .
Tb1 O11 Tb2 97.44(8) . .
Tb1 O11 Tb2 111.27(9) . 2_556
Tb1 O11 H11 112.7 . .
Tb2 O11 Tb2 109.14(9) 2_556 .
Tb2 O11 H11 112.7 . .
Tb2 O11 H11 112.7 2_556 .
C1 N1 Tb2 111.6(2) . 2_556
C9 N1 Tb2 127.9(2) . 2_556
C9 N1 C1 118.2(3) . .
C10 N2 C5 117.5(3) . .
C18 N3 Tb1 112.1(2) . .
C26 N3 Tb1 126.8(2) . .
C26 N3 C18 118.6(3) . .
C27 N4 C22 118.1(3) . .
C35 N5 Tb1 115.2(2) . .
C43 N5 Tb1 126.8(2) . .
C43 N5 C35 117.9(3) . .
C44 N6 C39 119.4(3) . .
N1 C1 C2 117.1(3) . .
N1 C1 C6 121.6(3) . .
C6 C1 C2 121.3(3) . .
O1 C2 C1 118.7(3) . .
O1 C2 C3 123.5(3) . .
C3 C2 C1 117.7(3) . .
C2 C3 H3 119.3 . .
C2 C3 C4 121.5(3) . .
C4 C3 H3 119.3 . .
C3 C4 H4 119.0 . .
C5 C4 C3 122.1(3) . .
C5 C4 H4 119.0 . .
N2 C5 C6 117.8(3) . .
C4 C5 N2 123.8(3) . .
C4 C5 C6 118.4(3) . .
C1 C6 C5 118.9(3) . .
C7 C6 C1 117.7(3) . .
C7 C6 C5 123.3(3) . .
C6 C7 H7 120.0 . .
C8 C7 C6 120.1(3) . .
C8 C7 H7 120.0 . .
C7 C8 H8 120.7 . .
C7 C8 C9 118.6(3) . .
C9 C8 H8 120.7 . .
N1 C9 C8 123.7(3) . .
N1 C9 H9 118.2 . .
C8 C9 H9 118.2 . .
N2 C10 H10 118.7 . .
N2 C10 C11 122.7(4) . .
C11 C10 H10 118.7 . .
C12 C11 C10 118.9(4) . .
C12 C11 C16 119.4(4) . .
C16 C11 C10 121.7(4) . .
C11 C12 H12 119.7 . .
C11 C12 C13 120.5(4) . .
C13 C12 H12 119.7 . .
C12 C13 H13 120.4 . .
C14 C13 C12 119.2(4) . .
C14 C13 H13 120.4 . .
O2 C14 C15 115.4(4) . .
C13 C14 O2 123.8(4) . .
C13 C14 C15 120.8(4) . .
C14 C15 H15 120.1 . .
C16 C15 C14 119.9(4) . .
C16 C15 H15 120.1 . .
C11 C16 H16 119.9 . .
C15 C16 C11 120.2(4) . .
C15 C16 H16 119.9 . .
O2 C17 H17A 109.5 . .
O2 C17 H17B 109.5 . .
O2 C17 H17C 109.5 . .
H17A C17 H17B 109.5 . .
H17A C17 H17C 109.5 . .
H17B C17 H17C 109.5 . .
N3 C18 C19 117.3(3) . .
N3 C18 C23 121.4(3) . .
C23 C18 C19 121.3(3) . .
O3 C19 C18 117.8(3) . .
O3 C19 C20 124.5(3) . .
C20 C19 C18 117.7(3) . .
C19 C20 H20 119.4 . .
C19 C20 C21 121.2(3) . .
C21 C20 H20 119.4 . .
C20 C21 H21 119.1 . .
C22 C21 C20 121.9(3) . .
C22 C21 H21 119.1 . .
C21 C22 N4 124.1(3) . .
C21 C22 C23 118.9(3) . .
C23 C22 N4 116.9(3) . .
C22 C23 C18 118.9(3) . .
C24 C23 C18 117.4(3) . .
C24 C23 C22 123.7(3) . .
C23 C24 H24 120.0 . .
C25 C24 C23 120.0(3) . .
C25 C24 H24 120.0 . .
C24 C25 H25 120.4 . .
C24 C25 C26 119.3(3) . .
C26 C25 H25 120.4 . .
N3 C26 C25 123.2(3) . .
N3 C26 H26 118.4 . .
C25 C26 H26 118.4 . .
N4 C27 H27 118.8 . .
N4 C27 C28 122.4(3) . .
C28 C27 H27 118.8 . .
C29 C28 C27 119.8(3) . .
C29 C28 C33 118.4(3) . .
C33 C28 C27 121.7(3) . .
C28 C29 H29 119.5 . .
C30 C29 C28 121.1(4) . .
C30 C29 H29 119.5 . .
C29 C30 H30 120.3 . .
C29 C30 C31 119.4(4) . .
C31 C30 H30 120.3 . .
O4 C31 C30 115.8(4) . .
O4 C31 C32 123.9(4) . .
C32 C31 C30 120.2(4) . .
C31 C32 H32 120.2 . .
C33 C32 C31 119.6(4) . .
C33 C32 H32 120.2 . .
C28 C33 H33 119.4 . .
C32 C33 C28 121.3(4) . .
C32 C33 H33 119.4 . .
O4 C34 H34A 109.5 . .
O4 C34 H34B 109.5 . .
O4 C34 H34C 109.5 . .
H34A C34 H34B 109.5 . .
H34A C34 H34C 109.5 . .
H34B C34 H34C 109.5 . .
N5 C35 C36 117.3(3) . .
N5 C35 C40 122.3(3) . .
C40 C35 C36 120.4(3) . .
O5 C36 C35 119.2(3) . .
O5 C36 C37 123.5(3) . .
C37 C36 C35 117.3(3) . .
C36 C37 H37 118.9 . .
C36 C37 C38 122.3(3) . .
C38 C37 H37 118.9 . .
C37 C38 H38 119.4 . .
C39 C38 C37 121.1(3) . .
C39 C38 H38 119.4 . .
N6 C39 C40 117.2(3) . .
C38 C39 N6 124.3(3) . .
C38 C39 C40 118.4(3) . .
C35 C40 C39 120.2(3) . .
C41 C40 C35 117.4(3) . .
C41 C40 C39 122.4(3) . .
C40 C41 H41 120.2 . .
C42 C41 C40 119.6(4) . .
C42 C41 H41 120.2 . .
C41 C42 H42 120.3 . .
C41 C42 C43 119.4(4) . .
C43 C42 H42 120.3 . .
N5 C43 C42 123.3(4) . .
N5 C43 H43 118.3 . .
C42 C43 H43 118.3 . .
N6 C44 H44 119.0 . .
N6 C44 C45 122.0(4) . .
C45 C44 H44 119.0 . .
C46 C45 C44 120.3(4) . .
C50 C45 C44 121.6(4) . .
C50 C45 C46 118.0(4) . .
C45 C46 H46 119.7 . .
C47 C46 C45 120.7(4) . .
C47 C46 H46 119.7 . .
C46 C47 H47 120.0 . .
C46 C47 C48 120.0(4) . .
C48 C47 H47 120.0 . .
O6 C48 C47 115.2(3) . .
O6 C48 C49 124.7(4) . .
C49 C48 C47 120.0(4) . .
C48 C49 H49 120.3 . .
C48 C49 C50 119.4(4) . .
C50 C49 H49 120.3 . .
C45 C50 H50 119.1 . .
C49 C50 C45 121.9(4) . .
C49 C50 H50 119.1 . .
O6 C51 H51A 109.5 . .
O6 C51 H51B 109.5 . .
O6 C51 H51C 109.5 . .
H51A C51 H51B 109.5 . .
H51A C51 H51C 109.5 . .
H51B C51 H51C 109.5 . .
C53 C52 C54 110.0(3) . .
C53 C52 C55 108.5(3) . .
C55 C52 C54 109.6(3) . .
C56 C52 C53 113.0(3) . .
C56 C52 C54 105.8(3) . .
C56 C52 C55 109.9(3) . .
C52 C53 H53A 109.5 . .
C52 C53 H53B 109.5 . .
C52 C53 H53C 109.5 . .
H53A C53 H53B 109.5 . .
H53A C53 H53C 109.5 . .
H53B C53 H53C 109.5 . .
C52 C54 H54A 109.5 . .
C52 C54 H54B 109.5 . .
C52 C54 H54C 109.5 . .
H54A C54 H54B 109.5 . .
H54A C54 H54C 109.5 . .
H54B C54 H54C 109.5 . .
C52 C55 H55A 109.5 . .
C52 C55 H55B 109.5 . .
C52 C55 H55C 109.5 . .
H55A C55 H55B 109.5 . .
H55A C55 H55C 109.5 . .
H55B C55 H55C 109.5 . .
O7 C56 C52 115.1(3) . .
O7 C56 C57 123.3(3) . .
C57 C56 C52 121.6(3) . .
C56 C57 H57 117.6 . .
C58 C57 C56 124.7(3) . .
C58 C57 H57 117.6 . .
O8 C58 C57 123.9(3) . .
O8 C58 C59 115.1(3) . .
C57 C58 C59 121.0(3) . .
C60 C59 C58 110.3(3) . .
C60 C59 C61 109.4(4) . .
C60 C59 C62 109.2(4) . .
C61 C59 C58 105.9(3) . .
C61 C59 C62 108.7(4) . .
C62 C59 C58 113.2(3) . .
C59 C60 H60A 109.5 . .
C59 C60 H60B 109.5 . .
C59 C60 H60C 109.5 . .
H60A C60 H60B 109.5 . .
H60A C60 H60C 109.5 . .
H60B C60 H60C 109.5 . .
C59 C61 H61A 109.5 . .
C59 C61 H61B 109.5 . .
C59 C61 H61C 109.5 . .
H61A C61 H61B 109.5 . .
H61A C61 H61C 109.5 . .
H61B C61 H61C 109.5 . .
C59 C62 H62A 109.5 . .
C59 C62 H62B 109.5 . .
C59 C62 H62C 109.5 . .
H62A C62 H62B 109.5 . .
H62A C62 H62C 109.5 . .
H62B C62 H62C 109.5 . .
C65 C63 C64 105.7(6) . .
C65 C63 C66 112.1(6) . .
C65 C63 C67 112.5(4) . .
C66 C63 C64 102.7(6) . .
C64' C63 C65' 112.0(10) . .
C64' C63 C66' 105.7(11) . .
C64' C63 C67 109.3(7) . .
C65' C63 C67 109.6(5) . .
C66' C63 C65' 111.8(10) . .
C66' C63 C67 108.3(5) . .
C67 C63 C64 107.5(4) . .
C67 C63 C66 115.3(5) . .
C63 C64 H64A 109.5 . .
C63 C64 H64B 109.5 . .
C63 C64 H64C 109.5 . .
H64A C64 H64B 109.5 . .
H64A C64 H64C 109.5 . .
H64B C64 H64C 109.5 . .
C63 C65 H65A 109.5 . .
C63 C65 H65B 109.5 . .
C63 C65 H65C 109.5 . .
H65A C65 H65B 109.5 . .
H65A C65 H65C 109.5 . .
H65B C65 H65C 109.5 . .
C63 C66 H66A 109.5 . .
C63 C66 H66B 109.5 . .
C63 C66 H66C 109.5 . .
H66A C66 H66B 109.5 . .
H66A C66 H66C 109.5 . .
H66B C66 H66C 109.5 . .
C63 C64' H64D 109.5 . .
C63 C64' H64E 109.5 . .
C63 C64' H64F 109.5 . .
H64D C64' H64E 109.5 . .
H64D C64' H64F 109.5 . .
H64E C64' H64F 109.5 . .
C63 C65' H65D 109.5 . .
C63 C65' H65E 109.5 . .
C63 C65' H65F 109.5 . .
H65D C65' H65E 109.5 . .
H65D C65' H65F 109.5 . .
H65E C65' H65F 109.5 . .
C63 C66' H66D 109.5 . .
C63 C66' H66E 109.5 . .
C63 C66' H66F 109.5 . .
H66D C66' H66E 109.5 . .
H66D C66' H66F 109.5 . .
H66E C66' H66F 109.5 . .
O9 C67 C63 117.5(3) . .
O9 C67 C68 123.5(4) . .
C68 C67 C63 118.9(3) . .
C67 C68 H68 117.8 . .
C69 C68 C67 124.3(4) . .
C69 C68 H68 117.8 . .
O10 C69 C68 124.6(4) . .
O10 C69 C70 115.1(3) . .
C68 C69 C70 120.3(3) . .
C69 C70 C71 108.9(3) . .
C69 C70 C73 113.2(3) . .
C71 C70 C73 109.0(3) . .
C72 C70 C69 108.2(3) . .
C72 C70 C71 109.0(4) . .
C72 C70 C73 108.5(4) . .
C70 C71 H71A 109.5 . .
C70 C71 H71B 109.5 . .
C70 C71 H71C 109.5 . .
H71A C71 H71B 109.5 . .
H71A C71 H71C 109.5 . .
H71B C71 H71C 109.5 . .
C70 C72 H72A 109.5 . .
C70 C72 H72B 109.5 . .
C70 C72 H72C 109.5 . .
H72A C72 H72B 109.5 . .
H72A C72 H72C 109.5 . .
H72B C72 H72C 109.5 . .
C70 C73 H73A 109.5 . .
C70 C73 H73B 109.5 . .
C70 C73 H73C 109.5 . .
H73A C73 H73B 109.5 . .
H73A C73 H73C 109.5 . .
H73B C73 H73C 109.5 . .
N8 C76 C77 177.8(9) . .
C76 C77 H77A 109.5 . .
C76 C77 H77B 109.5 . .
C76 C77 H77C 109.5 . .
H77A C77 H77B 109.5 . .
H77A C77 H77C 109.5 . .
H77B C77 H77C 109.5 . .
C74 O12 H12A 109.5 . .
H75A C75 H75B 109.5 . .
H75A C75 H75C 109.5 . .
H75B C75 H75C 109.5 . .
C74 C75 H75A 109.5 . .
C74 C75 H75B 109.5 . .
C74 C75 H75C 109.5 . .
O12 C74 H74A 101.4 . .
O12 C74 H74B 101.4 . .
C75 C74 O12 142.2(11) . .
C75 C74 H74A 101.4 . .
C75 C74 H74B 101.4 . .
H74A C74 H74B 104.6 . .

loop_
_geom_bond_atom_site_label_1
_geom_bond_atom_site_label_2
_geom_bond_distance
_geom_bond_site_symmetry_2
Tb1 Tb2 3.8832(4) 2_556
Tb1 Tb2 3.5698(3) .
Tb1 O1 2.411(2) .
Tb1 O3 2.383(2) .
Tb1 O5 2.395(2) .
Tb1 O7 2.292(2) .
Tb1 O8 2.329(2) .
Tb1 O11 2.320(2) .
Tb1 N3 2.547(3) .
Tb1 N5 2.550(3) .
Tb2 Tb2 3.9221(4) 2_556
Tb2 O1 2.353(2) 2_556
Tb2 O3 2.381(2) .
Tb2 O5 2.413(2) .
Tb2 O9 2.368(2) .
Tb2 O10 2.302(2) .
Tb2 O11 2.429(2) .
Tb2 O11 2.384(2) 2_556
Tb2 N1 2.563(3) 2_556
O1 C2 1.344(4) .
O2 C14 1.379(5) .
O2 C17 1.424(6) .
O3 C19 1.333(4) .
O4 C31 1.356(5) .
O4 C34 1.435(6) .
O5 C36 1.324(4) .
O6 C48 1.363(5) .
O6 C51 1.434(5) .
O7 C56 1.273(4) .
O8 C58 1.275(4) .
O9 C67 1.265(5) .
O10 C69 1.278(4) .
O11 H11 1.0000 .
N1 C1 1.376(4) .
N1 C9 1.321(5) .
N2 C5 1.418(4) .
N2 C10 1.280(5) .
N3 C18 1.376(4) .
N3 C26 1.319(4) .
N4 C22 1.422(4) .
N4 C27 1.273(5) .
N5 C35 1.369(5) .
N5 C43 1.325(5) .
N6 C39 1.417(5) .
N6 C44 1.274(5) .
C1 C2 1.429(5) .
C1 C6 1.420(5) .
C2 C3 1.373(5) .
C3 H3 0.9500 .
C3 C4 1.408(5) .
C4 H4 0.9500 .
C4 C5 1.376(5) .
C5 C6 1.433(5) .
C6 C7 1.408(5) .
C7 H7 0.9500 .
C7 C8 1.364(5) .
C8 H8 0.9500 .
C8 C9 1.409(5) .
C9 H9 0.9500 .
C10 H10 0.9500 .
C10 C11 1.469(5) .
C11 C12 1.388(6) .
C11 C16 1.395(6) .
C12 H12 0.9500 .
C12 C13 1.396(6) .
C13 H13 0.9500 .
C13 C14 1.378(6) .
C14 C15 1.388(6) .
C15 H15 0.9500 .
C15 C16 1.382(5) .
C16 H16 0.9500 .
C17 H17A 0.9800 .
C17 H17B 0.9800 .
C17 H17C 0.9800 .
C18 C19 1.426(5) .
C18 C23 1.422(5) .
C19 C20 1.379(5) .
C20 H20 0.9500 .
C20 C21 1.411(5) .
C21 H21 0.9500 .
C21 C22 1.374(5) .
C22 C23 1.422(5) .
C23 C24 1.411(5) .
C24 H24 0.9500 .
C24 C25 1.359(5) .
C25 H25 0.9500 .
C25 C26 1.404(5) .
C26 H26 0.9500 .
C27 H27 0.9500 .
C27 C28 1.470(5) .
C28 C29 1.390(5) .
C28 C33 1.392(5) .
C29 H29 0.9500 .
C29 C30 1.386(5) .
C30 H30 0.9500 .
C30 C31 1.393(6) .
C31 C32 1.383(6) .
C32 H32 0.9500 .
C32 C33 1.382(5) .
C33 H33 0.9500 .
C34 H34A 0.9800 .
C34 H34B 0.9800 .
C34 H34C 0.9800 .
C35 C36 1.441(5) .
C35 C40 1.413(5) .
C36 C37 1.372(5) .
C37 H37 0.9500 .
C37 C38 1.416(5) .
C38 H38 0.9500 .
C38 C39 1.376(5) .
C39 C40 1.424(5) .
C40 C41 1.412(5) .
C41 H41 0.9500 .
C41 C42 1.361(6) .
C42 H42 0.9500 .
C42 C43 1.399(6) .
C43 H43 0.9500 .
C44 H44 0.9500 .
C44 C45 1.456(5) .
C45 C46 1.393(6) .
C45 C50 1.386(6) .
C46 H46 0.9500 .
C46 C47 1.387(6) .
C47 H47 0.9500 .
C47 C48 1.390(6) .
C48 C49 1.378(5) .
C49 H49 0.9500 .
C49 C50 1.385(6) .
C50 H50 0.9500 .
C51 H51A 0.9800 .
C51 H51B 0.9800 .
C51 H51C 0.9800 .
C52 C53 1.536(5) .
C52 C54 1.537(5) .
C52 C55 1.536(5) .
C52 C56 1.534(5) .
C53 H53A 0.9800 .
C53 H53B 0.9800 .
C53 H53C 0.9800 .
C54 H54A 0.9800 .
C54 H54B 0.9800 .
C54 H54C 0.9800 .
C55 H55A 0.9800 .
C55 H55B 0.9800 .
C55 H55C 0.9800 .
C56 C57 1.402(5) .
C57 H57 0.9500 .
C57 C58 1.398(5) .
C58 C59 1.538(5) .
C59 C60 1.523(6) .
C59 C61 1.525(7) .
C59 C62 1.527(6) .
C60 H60A 0.9800 .
C60 H60B 0.9800 .
C60 H60C 0.9800 .
C61 H61A 0.9800 .
C61 H61B 0.9800 .
C61 H61C 0.9800 .
C62 H62A 0.9800 .
C62 H62B 0.9800 .
C62 H62C 0.9800 .
C63 C64 1.558(7) .
C63 C65 1.518(7) .
C63 C66 1.550(7) .
C63 C64' 1.504(9) .
C63 C65' 1.522(8) .
C63 C66' 1.518(8) .
C63 C67 1.545(5) .
C64 H64A 0.9800 .
C64 H64B 0.9800 .
C64 H64C 0.9800 .
C65 H65A 0.9800 .
C65 H65B 0.9800 .
C65 H65C 0.9800 .
C66 H66A 0.9800 .
C66 H66B 0.9800 .
C66 H66C 0.9800 .
C64' H64D 0.9800 .
C64' H64E 0.9800 .
C64' H64F 0.9800 .
C65' H65D 0.9800 .
C65' H65E 0.9800 .
C65' H65F 0.9800 .
C66' H66D 0.9800 .
C66' H66E 0.9800 .
C66' H66F 0.9800 .
C67 C68 1.401(6) .
C68 H68 0.9500 .
C68 C69 1.389(6) .
C69 C70 1.533(5) .
C70 C71 1.541(6) .
C70 C72 1.521(6) .
C70 C73 1.544(6) .
C71 H71A 0.9800 .
C71 H71B 0.9800 .
C71 H71C 0.9800 .
C72 H72A 0.9800 .
C72 H72B 0.9800 .
C72 H72C 0.9800 .
C73 H73A 0.9800 .
C73 H73B 0.9800 .
C73 H73C 0.9800 .
N8 C76 1.094(10) .
C76 C77 1.579(12) .
C77 H77A 0.9800 .
C77 H77B 0.9800 .
C77 H77C 0.9800 .
O12 H12A 0.8400 .
O12 C74 1.460(11) .
C75 H75A 0.9800 .
C75 H75B 0.9800 .
C75 H75C 0.9800 .
C75 C74 1.457(10) .
C74 H74A 0.9900 .
C74 H74B 0.9900 .

loop_
_geom_hbond_atom_site_label_D
_geom_hbond_atom_site_label_H
_geom_hbond_atom_site_label_A
_geom_hbond_distance_DH
_geom_hbond_distance_HA
_geom_hbond_distance_DA
_geom_hbond_angle_DHA
C3 H3 O7 0.95 2.59 3.370(4) 139.8
C20 H20 O10 0.95 2.61 3.266(4) 126.4
C37 H37 O9 0.95 2.32 3.164(4) 147.1

loop_
_geom_torsion_atom_site_label_1
_geom_torsion_atom_site_label_2
_geom_torsion_atom_site_label_3
_geom_torsion_atom_site_label_4
_geom_torsion
_geom_torsion_site_symmetry_1
Tb1 O1 C2 C1 128.1(3) .
Tb1 O1 C2 C3 -50.4(5) .
Tb1 O3 C19 C18 26.3(4) .
Tb1 O3 C19 C20 -154.4(3) .
Tb1 O5 C36 C35 7.2(4) .
Tb1 O5 C36 C37 -173.4(3) .
Tb1 O7 C56 C52 -168.0(2) .
Tb1 O7 C56 C57 9.8(5) .
Tb1 O8 C58 C57 22.7(6) .
Tb1 O8 C58 C59 -156.1(3) .
Tb1 N3 C18 C19 -19.3(4) .
Tb1 N3 C18 C23 160.1(3) .
Tb1 N3 C26 C25 -160.7(3) .
Tb1 N5 C35 C36 -5.1(4) .
Tb1 N5 C35 C40 174.7(3) .
Tb1 N5 C43 C42 -176.2(3) .
Tb2 O1 C2 C1 -26.8(4) 2_556
Tb2 O1 C2 C3 154.7(3) 2_556
Tb2 O3 C19 C18 -173.9(2) .
Tb2 O3 C19 C20 5.3(6) .
Tb2 O5 C36 C35 152.6(2) .
Tb2 O5 C36 C37 -28.0(5) .
Tb2 O9 C67 C63 -166.2(2) .
Tb2 O9 C67 C68 12.7(6) .
Tb2 O10 C69 C68 -8.6(6) .
Tb2 O10 C69 C70 172.2(3) .
Tb2 N1 C1 C2 16.6(4) 2_556
Tb2 N1 C1 C6 -161.6(3) 2_556
Tb2 N1 C9 C8 161.1(3) 2_556
O1 C2 C3 C4 178.2(3) .
O2 C14 C15 C16 177.9(4) .
O3 C19 C20 C21 179.3(3) .
O4 C31 C32 C33 -179.7(4) .
O5 C36 C37 C38 177.5(3) .
O6 C48 C49 C50 -179.8(4) .
O7 C56 C57 C58 -11.6(6) .
O8 C58 C59 C60 -49.9(5) .
O8 C58 C59 C61 68.4(4) .
O8 C58 C59 C62 -172.6(4) .
O9 C67 C68 C69 0.5(7) .
O10 C69 C70 C71 63.2(4) .
O10 C69 C70 C72 -55.2(4) .
O10 C69 C70 C73 -175.4(3) .
N1 C1 C2 O1 4.7(5) .
N1 C1 C2 C3 -176.6(3) .
N1 C1 C6 C5 175.6(3) .
N1 C1 C6 C7 -2.6(5) .
N2 C5 C6 C1 -179.1(3) .
N2 C5 C6 C7 -1.0(5) .
N2 C10 C11 C12 175.2(4) .
N2 C10 C11 C16 -4.5(6) .
N3 C18 C19 O3 -2.8(5) .
N3 C18 C19 C20 177.9(3) .
N3 C18 C23 C22 -175.3(3) .
N3 C18 C23 C24 4.1(5) .
N4 C22 C23 C18 -179.8(3) .
N4 C22 C23 C24 0.8(5) .
N4 C27 C28 C29 -159.0(4) .
N4 C27 C28 C33 17.4(6) .
N5 C35 C36 O5 -0.9(5) .
N5 C35 C36 C37 179.7(3) .
N5 C35 C40 C39 -175.5(3) .
N5 C35 C40 C41 2.7(5) .
N6 C39 C40 C35 178.0(3) .
N6 C39 C40 C41 0.0(5) .
N6 C44 C45 C46 -169.2(4) .
N6 C44 C45 C50 8.1(6) .
C1 N1 C9 C8 -0.3(5) .
C1 C2 C3 C4 -0.3(5) .
C1 C6 C7 C8 -0.1(5) .
C2 C1 C6 C5 -2.5(5) .
C2 C1 C6 C7 179.3(3) .
C2 C3 C4 C5 0.1(6) .
C3 C4 C5 N2 -179.7(4) .
C3 C4 C5 C6 -1.1(6) .
C4 C5 C6 C1 2.2(5) .
C4 C5 C6 C7 -179.7(4) .
C5 N2 C10 C11 176.8(3) .
C5 C6 C7 C8 -178.2(4) .
C6 C1 C2 O1 -177.1(3) .
C6 C1 C2 C3 1.6(5) .
C6 C7 C8 C9 2.4(6) .
C7 C8 C9 N1 -2.3(6) .
C9 N1 C1 C2 -179.1(3) .
C9 N1 C1 C6 2.7(5) .
C10 N2 C5 C4 -42.4(5) .
C10 N2 C5 C6 139.0(4) .
C10 C11 C12 C13 179.7(4) .
C10 C11 C16 C15 179.6(4) .
C11 C12 C13 C14 0.3(6) .
C12 C11 C16 C15 0.0(6) .
C12 C13 C14 O2 -178.6(4) .
C12 C13 C14 C15 0.7(6) .
C13 C14 C15 C16 -1.4(6) .
C14 C15 C16 C11 1.1(6) .
C16 C11 C12 C13 -0.7(6) .
C17 O2 C14 C13 0.3(6) .
C17 O2 C14 C15 -179.1(4) .
C18 N3 C26 C25 0.0(6) .
C18 C19 C20 C21 -1.4(5) .
C18 C23 C24 C25 -1.7(6) .
C19 C18 C23 C22 4.0(5) .
C19 C18 C23 C24 -176.5(3) .
C19 C20 C21 C22 1.9(5) .
C20 C21 C22 N4 176.6(3) .
C20 C21 C22 C23 0.7(5) .
C21 C22 C23 C18 -3.5(5) .
C21 C22 C23 C24 177.0(4) .
C22 N4 C27 C28 -179.3(3) .
C22 C23 C24 C25 177.7(4) .
C23 C18 C19 O3 177.8(3) .
C23 C18 C19 C20 -1.5(5) .
C23 C24 C25 C26 -1.4(6) .
C24 C25 C26 N3 2.4(6) .
C26 N3 C18 C19 177.3(3) .
C26 N3 C18 C23 -3.3(5) .
C27 N4 C22 C21 49.0(5) .
C27 N4 C22 C23 -134.9(4) .
C27 C28 C29 C30 175.8(4) .
C27 C28 C33 C32 -176.1(4) .
C28 C29 C30 C31 0.8(6) .
C29 C28 C33 C32 0.4(6) .
C29 C30 C31 O4 179.3(4) .
C29 C30 C31 C32 -0.6(7) .
C30 C31 C32 C33 0.3(7) .
C31 C32 C33 C28 -0.1(7) .
C33 C28 C29 C30 -0.7(6) .
C34 O4 C31 C30 -176.2(4) .
C34 O4 C31 C32 3.8(7) .
C35 N5 C43 C42 1.2(6) .
C35 C36 C37 C38 -3.0(5) .
C35 C40 C41 C42 -0.5(6) .
C36 C35 C40 C39 4.4(5) .
C36 C35 C40 C41 -177.5(3) .
C36 C37 C38 C39 2.0(6) .
C37 C38 C39 N6 178.6(3) .
C37 C38 C39 C40 2.2(5) .
C38 C39 C40 C35 -5.3(5) .
C38 C39 C40 C41 176.6(4) .
C39 N6 C44 C45 -178.6(3) .
C39 C40 C41 C42 177.7(4) .
C40 C35 C36 O5 179.3(3) .
C40 C35 C36 C37 -0.2(5) .
C40 C41 C42 C43 -1.3(6) .
C41 C42 C43 N5 0.9(6) .
C43 N5 C35 C36 177.1(3) .
C43 N5 C35 C40 -3.1(5) .
C44 N6 C39 C38 38.9(5) .
C44 N6 C39 C40 -144.7(4) .
C44 C45 C46 C47 178.9(4) .
C44 C45 C50 C49 -179.3(4) .
C45 C46 C47 C48 0.3(6) .
C46 C45 C50 C49 -1.9(6) .
C46 C47 C48 O6 179.4(4) .
C46 C47 C48 C49 -1.8(6) .
C47 C48 C49 C50 1.5(6) .
C48 C49 C50 C45 0.4(6) .
C50 C45 C46 C47 1.5(6) .
C51 O6 C48 C47 -176.5(3) .
C51 O6 C48 C49 4.8(5) .
C52 C56 C57 C58 166.0(4) .
C53 C52 C56 O7 -165.0(3) .
C53 C52 C56 C57 17.1(5) .
C54 C52 C56 O7 74.6(4) .
C54 C52 C56 C57 -103.2(4) .
C55 C52 C56 O7 -43.7(4) .
C55 C52 C56 C57 138.5(4) .
C56 C57 C58 O8 -4.2(6) .
C56 C57 C58 C59 174.5(4) .
C57 C58 C59 C60 131.3(4) .
C57 C58 C59 C61 -110.5(4) .
C57 C58 C59 C62 8.5(6) .
C63 C67 C68 C69 179.4(4) .
C64 C63 C67 O9 78.0(6) .
C64 C63 C67 C68 -100.9(6) .
C65 C63 C67 O9 -37.9(7) .
C65 C63 C67 C68 143.2(6) .
C66 C63 C67 O9 -168.2(6) .
C66 C63 C67 C68 12.9(7) .
C64' C63 C67 O9 123.3(10) .
C64' C63 C67 C68 -55.7(11) .
C65' C63 C67 O9 0.1(9) .
C65' C63 C67 C68 -178.8(8) .
C66' C63 C67 O9 -122.0(10) .
C66' C63 C67 C68 59.0(10) .
C67 C68 C69 O10 -2.7(7) .
C67 C68 C69 C70 176.4(4) .
C68 C69 C70 C71 -116.0(4) .
C68 C69 C70 C72 125.6(4) .
C68 C69 C70 C73 5.4(5) .
